data_2209031
loop_
_publ_author_name
'Kadir, Karim'
'Mohammad Ahmed, Trifa'
'Nore\'us, Dag'
'Eriksson, Lars'

_publ_section_title
;
 Octaammonium diaquahexa-\m~2~-oxalato-dioxalatotetracopper(II)
 tetrahydrate
;
_journal_coeditor_code WM2009
_journal_issue 5
_journal_name_full 'Acta Crystallographica Section E'
_journal_page_first m1139
_journal_page_last m1141
_journal_paper_doi 10.1107/S1600536806014164
_journal_volume 62
_journal_year 2006
_chemical_formula_iupac '(N H4)4 [Cu (C2 O4)2] [Cu (C2 O4)2 (H2 O)], 2H2 O'
_chemical_formula_moiety '4H4 H1 + , C4 Cu O8 2- , C4 H2 Cu O9 2- , 2H2 O'
_chemical_formula_sum 'C8 H22 Cu2 N4 O19'
_chemical_formula_weight 605.38
_chemical_name_systematic
;
Octaammonium diaquahexa-\m~2~-oxalato-dioxalatotetracopper(II) tetrahydrate
;
_space_group_IT_number 14
_symmetry_cell_setting monoclinic
_symmetry_space_group_name_Hall '-P 2ybc'
_symmetry_space_group_name_H-M 'P 1 21/c 1'
_atom_sites_solution_hydrogens difmap
_atom_sites_solution_primary direct
_atom_sites_solution_secondary difmap
_audit_creation_method SHELXL97
_cell_angle_alpha 90.0
_cell_angle_beta 106.235(5)
_cell_angle_gamma 90.0
_cell_formula_units_Z 4
_cell_length_a 11.1364(6)
_cell_length_b 11.2806(6)
_cell_length_c 17.1470(12)
_cell_measurement_reflns_used 44987
_cell_measurement_temperature 293(2)
_cell_measurement_theta_max 33.4
_cell_measurement_theta_min 1.0
_cell_volume 2068.2(2)
_computing_cell_refinement 'CrysAlis RED (Oxford Diffraction, 2003)'
_computing_data_collection 'CrysAlis CCD (Oxford Diffraction, 2003)'
_computing_data_reduction 'CrysAlis RED'
_computing_molecular_graphics 'DIAMOND (Bergerhoff, 1996)'
_computing_publication_material 'PLATON (Spek, 2003) and SHELXL97'
_computing_structure_refinement 'SHELXL97 (Sheldrick, 1997)'
_computing_structure_solution 'SHELXS97 (Sheldrick, 1997)'
_diffrn_ambient_temperature 293(2)
_diffrn_detector_area_resol_mean 12
_diffrn_measured_fraction_theta_full 0.994
_diffrn_measured_fraction_theta_max 0.994
_diffrn_measurement_device_type 'Oxford Xcalibur-3 \k-diffractometer with Sapphire-III CCD detector'
_diffrn_measurement_method '\w scans at different \f'
_diffrn_radiation_monochromator graphite
_diffrn_radiation_source 'fine-focus sealed tube'
_diffrn_radiation_type MoK\a
_diffrn_radiation_wavelength 0.71073
_diffrn_reflns_av_R_equivalents 0.0674
_diffrn_reflns_av_sigmaI/netI 0.1007
_diffrn_reflns_limit_h_max 15
_diffrn_reflns_limit_h_min -15
_diffrn_reflns_limit_k_max 15
_diffrn_reflns_limit_k_min -15
_diffrn_reflns_limit_l_max 24
_diffrn_reflns_limit_l_min -24
_diffrn_reflns_number 37577
_diffrn_reflns_theta_full 30.01
_diffrn_reflns_theta_max 30.01
_diffrn_reflns_theta_min 3.82
_diffrn_standards_number 0
_exptl_absorpt_coefficient_mu 2.159
_exptl_absorpt_correction_T_max 0.79
_exptl_absorpt_correction_T_min 0.63
_exptl_absorpt_correction_type numerical
_exptl_absorpt_process_details '(X-RED; Stoe & Cie, 1997)'
_exptl_crystal_colour light_blue
_exptl_crystal_density_diffrn 1.944
_exptl_crystal_density_method 'not measured'
_exptl_crystal_description plate
_exptl_crystal_F_000 1232
_exptl_crystal_size_max 0.50
_exptl_crystal_size_mid 0.20
_exptl_crystal_size_min 0.05
_refine_diff_density_max 0.395
_refine_diff_density_min -0.355
_refine_ls_extinction_method none
_refine_ls_goodness_of_fit_ref 0.835
_refine_ls_hydrogen_treatment refxyz
_refine_ls_matrix_type full
_refine_ls_number_parameters 366
_refine_ls_number_reflns 6003
_refine_ls_number_restraints 49
_refine_ls_restrained_S_all 0.833
_refine_ls_R_factor_all 0.1092
_refine_ls_R_factor_gt 0.0325
_refine_ls_shift/su_max 0.001
_refine_ls_shift/su_mean 0.000
_refine_ls_structure_factor_coef Fsqd
_refine_ls_weighting_details 'w = 1/[\s^2^(Fo^2^)+(0.0199P)^2^] where P=(Fo^2^+2Fc^2^)/3'
_refine_ls_weighting_scheme calc
_refine_ls_wR_factor_gt 0.0514
_refine_ls_wR_factor_ref 0.0613
_reflns_number_gt 2994
_reflns_number_total 6003
_reflns_threshold_expression I>2\s(I)
_cod_data_source_file wm2009.cif
_cod_data_source_block I
_cod_depositor_comments
;
The following automatic conversions were performed:
'_geom_hbond_publ_flag' value 'Yes' changed to 'yes' according to
'/home/saulius/struct/CIF-dictionaries/cif_core.dic' dictionary named
'cif_core.dic' version 2.4.1 from 2010-06-29 (28 times).

Automatic conversion script
Id: cif_fix_enum 1527 2010-12-29 10:47:43Z saulius 

The following automatic conversions were performed:

'_geom_hbond_publ_flag' value 'Yes' changed to 'yes' according to
/home/saulius/struct/CIF-dictionaries/cif_core.dic dictionary named
'cif_core.dic' version 2.4.1 from 2010-06-29 (28 times).

Automatic conversion script
Id: cif_fix_values 1715 2011-07-08 13:25:40Z adriana 

2017-06-13
Z value and formula fixed to values more according to usual
chemical conventions.                 miguel
;
_cod_original_formula_sum 'C16 H44 Cu4 N8 O38'
_cod_original_formula_weight 1210.76
_cod_original_formula_moiety '8H4 H1 + , C16 H4 Cu4 O34 8- , 4H2 O'
_cod_original_formula_iupac '(N H4)8 [Cu4 (C2 O4)8 (H2 O)2] , 4H2 O'
_cod_original_formula_units_Z 2
_cod_original_sg_symbol_H-M 'P 21/c'
_cod_database_code 2209031

loop_
_symmetry_equiv_pos_as_xyz
'x, y, z'
'-x, y+1/2, -z+1/2'
'-x, -y, -z'
'x, -y-1/2, z-1/2'

loop_
_atom_site_type_symbol
_atom_site_label
_atom_site_fract_x
_atom_site_fract_y
_atom_site_fract_z
_atom_site_U_iso_or_equiv
_atom_site_adp_type
_atom_site_calc_flag
_atom_site_refinement_flags
_atom_site_occupancy
Cu Cu1 0.40803(3) 0.41798(3) 0.41453(2) 0.02631(10) Uani d . 1
Cu Cu2 0.07726(3) 0.37175(3) 0.35794(2) 0.02753(10) Uani d . 1
O O1 0.43841(16) 0.26045(15) 0.38414(10) 0.0292(4) Uani d . 1
O O2 0.41019(18) 0.07420(17) 0.41938(11) 0.0374(5) Uani d . 1
O O3 0.28188(16) 0.16242(15) 0.52262(11) 0.0336(5) Uani d . 1
O O4 0.31815(15) 0.34460(16) 0.48334(10) 0.0267(4) Uani d . 1
O O5 0.49268(16) 0.49588(16) 0.34431(10) 0.0296(5) Uani d . 1
O O6 0.51588(16) 0.67863(16) 0.30121(11) 0.0349(5) Uani d . 1
O O7 0.41022(16) 0.76258(15) 0.41640(10) 0.0288(4) Uani d . 1
O O8 0.38175(15) 0.57528(15) 0.45030(10) 0.0255(4) Uani d . 1
O O9 0.11539(15) 0.21517(15) 0.32515(10) 0.0269(4) Uani d . 1
O O10 0.07831(16) 0.02648(16) 0.35055(11) 0.0325(5) Uani d . 1
O O11 -0.05758(16) 0.10621(16) 0.45064(11) 0.0339(5) Uani d . 1
O O12 -0.00105(15) 0.29047(16) 0.42988(10) 0.0281(4) Uani d . 1
O O13 0.17223(16) 0.45002(16) 0.29365(10) 0.0279(4) Uani d . 1
O O14 0.20329(16) 0.63328(16) 0.25489(11) 0.0339(5) Uani d . 1
O O15 0.08867(16) 0.71733(17) 0.36737(12) 0.0380(5) Uani d . 1
O O16 0.05399(16) 0.52916(15) 0.39616(10) 0.0282(4) Uani d . 1
C C1 0.3978(2) 0.1807(3) 0.42437(16) 0.0239(6) Uani d . 1
C C2 0.3260(2) 0.2312(2) 0.48273(15) 0.0228(6) Uani d . 1
C C3 0.4811(2) 0.6090(2) 0.34496(16) 0.0240(6) Uani d . 1
C C4 0.4184(2) 0.6553(3) 0.40898(16) 0.0216(6) Uani d . 1
C C5 0.0694(2) 0.1333(3) 0.36031(15) 0.0211(6) Uani d . 1
C C6 -0.0041(2) 0.1783(3) 0.41861(15) 0.0237(6) Uani d . 1
C C7 0.1627(2) 0.5634(3) 0.29584(16) 0.0238(6) Uani d . 1
C C8 0.0957(2) 0.6102(3) 0.35851(16) 0.0255(7) Uani d . 1
O O17 -0.1406(2) 0.38073(18) 0.25935(12) 0.0414(6) Uani d D 1
H H171 -0.142(3) 0.3242(15) 0.2384(16) 0.062 Uiso d D 1
H H172 -0.131(3) 0.4251(19) 0.2295(15) 0.062 Uiso d D 1
N N1 0.11360(19) 0.36813(19) 0.12100(13) 0.0319(6) Uani d D 1
H H11 0.0578(15) 0.3114(14) 0.1168(12) 0.048 Uiso d D 1
H H12 0.0788(17) 0.4298(12) 0.0939(11) 0.048 Uiso d D 1
H H13 0.1471(17) 0.3848(17) 0.1719(6) 0.048 Uiso d D 1
H H14 0.1714(15) 0.3415(17) 0.0992(11) 0.048 Uiso d D 1
O O18 0.23648(19) 1.1407(2) 0.20398(12) 0.0480(6) Uani d D 1
H H181 0.214(3) 1.148(3) 0.2395(14) 0.072 Uiso d D 1
H H182 0.3029(16) 1.157(3) 0.2166(18) 0.072 Uiso d D 1
N N2 0.2001(2) 0.9684(2) 0.07376(14) 0.0419(7) Uani d D 1
H H21 0.1333(13) 0.9505(19) 0.0365(10) 0.063 Uiso d D 1
H H22 0.185(2) 1.0101(17) 0.1130(10) 0.063 Uiso d D 1
H H23 0.2422(18) 0.9049(13) 0.0942(12) 0.063 Uiso d D 1
H H24 0.2491(17) 1.0119(17) 0.0527(12) 0.063 Uiso d D 1
O O19 0.31953(19) 0.7411(2) 0.13825(14) 0.0494(6) Uani d D 1
H H191 0.3872(14) 0.734(3) 0.1467(19) 0.074 Uiso d D 1
H H192 0.303(3) 0.702(3) 0.1683(18) 0.074 Uiso d D 1
N N3 0.5835(2) 0.42278(19) 0.21013(13) 0.0369(6) Uani d D 1
H H31 0.5661(19) 0.4744(15) 0.1699(10) 0.055 Uiso d D 1
H H32 0.5538(19) 0.4488(18) 0.2484(10) 0.055 Uiso d D 1
H H33 0.6656(9) 0.4164(19) 0.2282(12) 0.055 Uiso d D 1
H H34 0.5521(18) 0.3545(11) 0.1920(12) 0.055 Uiso d D 1
N N4 0.2672(2) 0.59639(19) -0.01195(14) 0.0376(6) Uani d D 1
H H41 0.1925(11) 0.5846(18) -0.0438(11) 0.056 Uiso d D 1
H H42 0.263(2) 0.6267(18) 0.0341(8) 0.056 Uiso d D 1
H H43 0.3095(17) 0.5313(12) -0.0036(12) 0.056 Uiso d D 1
H H44 0.3052(18) 0.6487(15) -0.0352(12) 0.056 Uiso d D 1

loop_
_atom_site_aniso_label
_atom_site_aniso_U_11
_atom_site_aniso_U_22
_atom_site_aniso_U_33
_atom_site_aniso_U_12
_atom_site_aniso_U_13
_atom_site_aniso_U_23
Cu1 0.03291(19) 0.0217(2) 0.0301(2) -0.00016(16) 0.01826(16) 0.00014(16)
Cu2 0.0356(2) 0.0214(2) 0.0313(2) -0.00111(16) 0.01861(16) -0.00058(16)
O1 0.0395(11) 0.0217(11) 0.0345(11) -0.0001(9) 0.0235(9) -0.0011(9)
O2 0.0577(13) 0.0178(12) 0.0454(13) 0.0017(11) 0.0284(10) -0.0013(10)
O3 0.0423(11) 0.0272(12) 0.0406(12) -0.0050(9) 0.0267(10) 0.0037(10)
O4 0.0319(11) 0.0209(12) 0.0326(11) -0.0009(8) 0.0176(9) -0.0020(9)
O5 0.0440(12) 0.0192(11) 0.0349(12) 0.0017(9) 0.0265(10) 0.0003(9)
O6 0.0454(12) 0.0282(12) 0.0405(12) 0.0034(9) 0.0275(10) 0.0124(10)
O7 0.0400(11) 0.0173(12) 0.0338(12) 0.0033(9) 0.0183(9) 0.0001(9)
O8 0.0338(10) 0.0197(11) 0.0283(11) 0.0012(9) 0.0172(9) 0.0020(9)
O9 0.0334(10) 0.0215(11) 0.0310(11) -0.0017(8) 0.0174(9) 0.0003(9)
O10 0.0387(11) 0.0183(12) 0.0451(13) -0.0011(9) 0.0192(10) -0.0037(10)
O11 0.0422(12) 0.0275(12) 0.0393(12) -0.0044(9) 0.0235(10) 0.0035(9)
O12 0.0374(11) 0.0220(11) 0.0312(11) 0.0027(9) 0.0198(9) 0.0012(9)
O13 0.0344(11) 0.0222(11) 0.0323(11) -0.0017(9) 0.0181(9) 0.0000(9)
O14 0.0404(11) 0.0301(12) 0.0339(12) -0.0029(10) 0.0151(10) 0.0078(10)
O15 0.0448(12) 0.0203(12) 0.0544(14) 0.0007(10) 0.0230(11) -0.0037(10)
O16 0.0358(11) 0.0224(11) 0.0319(12) -0.0007(9) 0.0186(9) -0.0003(9)
C1 0.0251(15) 0.0231(18) 0.0243(16) -0.0021(13) 0.0084(13) -0.0025(14)
C2 0.0222(15) 0.0249(19) 0.0225(15) -0.0028(13) 0.0079(12) -0.0011(13)
C3 0.0215(14) 0.0261(19) 0.0243(16) 0.0027(12) 0.0062(12) 0.0013(13)
C4 0.0189(14) 0.0210(17) 0.0233(16) 0.0015(12) 0.0029(12) 0.0000(13)
C5 0.0180(13) 0.0254(18) 0.0191(14) 0.0002(13) 0.0041(11) 0.0010(14)
C6 0.0257(15) 0.0234(18) 0.0213(16) 0.0031(13) 0.0055(12) 0.0034(13)
C7 0.0199(14) 0.0259(18) 0.0229(16) -0.0017(13) 0.0018(12) 0.0025(14)
C8 0.0198(15) 0.027(2) 0.0266(16) 0.0011(13) 0.0020(12) -0.0012(14)
O17 0.0618(14) 0.0262(12) 0.0388(13) -0.0047(13) 0.0185(12) -0.0007(10)
N1 0.0355(13) 0.0307(14) 0.0336(14) 0.0070(11) 0.0164(11) 0.0016(12)
O18 0.0420(13) 0.0593(16) 0.0491(15) -0.0021(13) 0.0234(11) -0.0075(13)
N2 0.0379(15) 0.0567(18) 0.0352(15) -0.0056(13) 0.0172(13) 0.0038(13)
O19 0.0382(12) 0.0708(18) 0.0418(15) -0.0038(13) 0.0156(11) 0.0005(12)
N3 0.0547(16) 0.0268(14) 0.0361(15) -0.0026(13) 0.0242(13) -0.0041(12)
N4 0.0417(15) 0.0297(15) 0.0483(17) -0.0014(12) 0.0240(13) -0.0035(13)

loop_
_atom_type_symbol
_atom_type_description
_atom_type_scat_dispersion_real
_atom_type_scat_dispersion_imag
_atom_type_scat_source
Cu Cu 0.3201 1.2651 'International Tables Vol C Tables 4.2.6.8 and 6.1.1.4'
O O 0.0106 0.0060 'International Tables Vol C Tables 4.2.6.8 and 6.1.1.4'
N N 0.0061 0.0033 'International Tables Vol C Tables 4.2.6.8 and 6.1.1.4'
H H 0.0000 0.0000 'International Tables Vol C Tables 4.2.6.8 and 6.1.1.4'
C C 0.0033 0.0016 'International Tables Vol C Tables 4.2.6.8 and 6.1.1.4'

loop_
_geom_angle_atom_site_label_1
_geom_angle_atom_site_label_2
_geom_angle_atom_site_label_3
_geom_angle
O1 Cu1 O8 177.34(8)
O1 Cu1 O4 85.96(7)
O8 Cu1 O4 92.83(7)
O1 Cu1 O5 95.65(7)
O8 Cu1 O5 85.62(7)
O4 Cu1 O5 177.74(8)
O12 Cu2 O16 95.29(7)
O12 Cu2 O9 85.82(7)
O16 Cu2 O9 175.08(7)
O12 Cu2 O13 174.14(7)
O16 Cu2 O13 85.46(7)
O9 Cu2 O13 92.95(7)
C1 O1 Cu1 112.83(16)
C2 O4 Cu1 111.96(15)
C3 O5 Cu1 112.24(15)
C4 O8 Cu1 111.88(16)
C5 O9 Cu2 111.76(17)
C6 O12 Cu2 111.80(16)
C7 O13 Cu2 111.94(16)
C8 O16 Cu2 112.53(17)
O2 C1 O1 126.1(2)
O2 C1 C2 119.8(2)
O1 C1 C2 114.2(2)
O3 C2 O4 126.1(2)
O3 C2 C1 119.1(2)
O4 C2 C1 114.8(2)
O6 C3 O5 125.7(2)
O6 C3 C4 120.2(2)
O5 C3 C4 114.1(2)
O7 C4 O8 126.5(2)
O7 C4 C3 118.0(2)
O8 C4 C3 115.5(2)
O10 C5 O9 125.8(2)
O10 C5 C6 119.3(2)
O9 C5 C6 114.9(2)
O11 C6 O12 125.8(2)
O11 C6 C5 118.9(2)
O12 C6 C5 115.2(2)
O14 C7 O13 125.3(2)
O14 C7 C8 120.1(3)
O13 C7 C8 114.6(2)
O15 C8 O16 126.8(3)
O15 C8 C7 118.6(3)
O16 C8 C7 114.6(2)
H171 O17 H172 103.5(17)
H11 N1 H12 109.9(12)
H11 N1 H13 109.5(12)
H12 N1 H13 111.5(12)
H11 N1 H14 107.5(12)
H12 N1 H14 108.5(12)
H13 N1 H14 109.8(12)
H181 O18 H182 106.3(18)
H21 N2 H22 112.4(13)
H21 N2 H23 111.3(13)
H22 N2 H23 109.2(12)
H21 N2 H24 109.4(12)
H22 N2 H24 107.0(12)
H23 N2 H24 107.3(12)
H191 O19 H192 103.5(17)
H31 N3 H32 108.8(12)
H31 N3 H33 108.1(12)
H32 N3 H33 109.9(12)
H31 N3 H34 109.1(12)
H32 N3 H34 111.9(13)
H33 N3 H34 109.0(12)
H41 N4 H42 109.8(12)
H41 N4 H43 111.0(13)
H42 N4 H43 110.5(12)
H41 N4 H44 108.2(12)
H42 N4 H44 107.6(12)
H43 N4 H44 109.7(12)

loop_
_geom_bond_atom_site_label_1
_geom_bond_atom_site_label_2
_geom_bond_site_symmetry_2
_geom_bond_distance
_geom_bond_publ_flag
Cu1 O1 . 1.9085(17) yes
Cu1 O8 . 1.9262(17) yes
Cu1 O4 . 1.9338(17) yes
Cu1 O5 . 1.9353(17) yes
Cu1 O8 3_666 2.7971(17) yes
Cu1 O13 . 2.8779(18) yes
Cu2 O12 . 1.9300(17) yes
Cu2 O16 . 1.9348(17) yes
Cu2 O9 . 1.9365(17) yes
Cu2 O13 . 1.9403(17) yes
Cu2 O17 . 2.542(2) yes
Cu2 O4 . 2.9481(17) yes
O1 C1 . 1.290(3) yes
O2 C1 . 1.215(3) yes
O3 C2 . 1.224(3) yes
O4 C2 . 1.283(3) yes
O5 C3 . 1.284(3) yes
O6 C3 . 1.221(3) yes
O7 C4 . 1.223(3) yes
O8 C4 . 1.283(3) yes
O9 C5 . 1.285(3) yes
O10 C5 . 1.225(3) yes
O11 C6 . 1.225(3) yes
O12 C6 . 1.278(3) yes
O13 C7 . 1.285(3) yes
O14 C7 . 1.223(3) yes
O15 C8 . 1.223(3) yes
O16 C8 . 1.279(3) yes
C1 C2 . 1.554(3) yes
C3 C4 . 1.547(3) yes
C5 C6 . 1.545(3) yes
C7 C8 . 1.562(4) yes
O17 H171 . 0.730(14) ?
O17 H172 . 0.744(15) ?
N1 H11 . 0.880(9) ?
N1 H12 . 0.866(9) ?
N1 H13 . 0.868(9) ?
N1 H14 . 0.882(10) ?
O18 H181 . 0.725(15) ?
O18 H182 . 0.733(15) ?
N2 H21 . 0.858(10) ?
N2 H22 . 0.877(10) ?
N2 H23 . 0.874(10) ?
N2 H24 . 0.882(10) ?
O19 H191 . 0.731(15) ?
O19 H192 . 0.739(15) ?
N3 H31 . 0.882(10) ?
N3 H32 . 0.865(10) ?
N3 H33 . 0.882(10) ?
N3 H34 . 0.867(10) ?
N4 H41 . 0.868(9) ?
N4 H42 . 0.874(10) ?
N4 H43 . 0.863(10) ?
N4 H44 . 0.883(10) ?

loop_
_geom_hbond_atom_site_label_D
_geom_hbond_atom_site_label_H
_geom_hbond_atom_site_label_A
_geom_hbond_site_symmetry_A
_geom_hbond_distance_DH
_geom_hbond_distance_HA
_geom_hbond_distance_DA
_geom_hbond_angle_DHA
_geom_hbond_publ_flag
O17 H171 O14 2_545 0.73(2) 2.27(2) 2.870(3) 140(2) yes
O17 H171 O15 2_545 0.73(2) 2.38(2) 3.025(3) 147(2) yes
O17 H172 O10 2_555 0.74(2) 2.00(2) 2.733(3) 169(2) yes
N1 H11 O15 2_545 0.88(2) 2.03(2) 2.873(3) 161(2) yes
N1 H12 O11 2_555 0.87(2) 2.12(2) 2.948(3) 159(2) yes
N1 H12 O10 2_555 0.87(2) 2.47(2) 2.930(3) 114(2) yes
N1 H12 O11 4_565 0.87(2) 2.54(2) 3.023(3) 117(2) yes
N1 H13 O13 . 0.87(2) 2.16(2) 2.993(3) 162(2) yes
N1 H14 O3 4_565 0.88(2) 2.04(2) 2.871(3) 158(2) yes
O18 H181 O9 1_565 0.72(2) 2.20(2) 2.900(3) 162(2) yes
O18 H182 O6 2_655 0.73(2) 2.14(2) 2.816(3) 154(2) yes
N2 H21 O16 4_575 0.86(2) 2.33(2) 3.025(3) 138(2) yes
N2 H21 O12 2_555 0.86(2) 2.50(2) 2.977(3) 116(2) yes
N2 H22 O18 . 0.88(2) 2.10(2) 2.901(3) 151(2) yes
N2 H22 O16 2_555 0.88(2) 2.63(2) 3.093(3) 114(2) yes
N2 H23 O19 . 0.87(2) 2.09(2) 2.958(3) 172(2) yes
N2 H24 O4 4_575 0.88(2) 2.27(2) 3.118(3) 162(2) yes
O19 H191 O1 2_655 0.73(2) 2.17(2) 2.835(3) 151(2) yes
O19 H192 O14 . 0.74(2) 2.23(2) 2.933(3) 160(2) yes
N3 H31 O2 2_655 0.88(2) 1.98(2) 2.819(3) 159(2) yes
N3 H32 O5 . 0.86(2) 2.03(2) 2.880(3) 175(2) yes
N3 H33 O17 1_655 0.88(2) 2.11(2) 2.989(3) 172(2) yes
N3 H34 O6 2_645 0.87(2) 2.14(2) 2.953(3) 157(2) yes
N3 H34 O7 2_645 0.87(2) 2.27(2) 2.838(3) 124(2) yes
N4 H41 O10 4_565 0.87(2) 2.28(2) 3.020(3) 143(2) yes
N4 H42 O19 . 0.87(2) 2.15(2) 2.965(3) 155(2) yes
N4 H42 O11 2_555 0.87(2) 2.38(2) 2.818(3) 111(2) yes
N4 H43 O3 4_565 0.87(2) 2.27(2) 2.975(3) 139(2) yes
N4 H43 O2 4_565 0.86(2) 2.29(2) 2.945(3) 133(2) yes
N4 H44 O7 4_575 0.88(2) 1.90(2) 2.769(3) 169(2) yes

loop_
_geom_torsion_atom_site_label_1
_geom_torsion_atom_site_label_2
_geom_torsion_atom_site_label_3
_geom_torsion_atom_site_label_4
_geom_torsion
O8 Cu1 O1 C1 58.1(16)
O4 Cu1 O1 C1 -4.89(17)
O5 Cu1 O1 C1 176.69(17)
O1 Cu1 O4 C2 4.48(16)
O8 Cu1 O4 C2 -173.15(16)
O5 Cu1 O4 C2 140.3(19)
O1 Cu1 O5 C3 174.69(16)
O8 Cu1 O5 C3 -7.65(16)
O4 Cu1 O5 C3 39(2)
O1 Cu1 O8 C4 124.7(15)
O4 Cu1 O8 C4 -172.38(16)
O5 Cu1 O8 C4 5.97(16)
O12 Cu2 O9 C5 3.06(16)
O16 Cu2 O9 C5 106.3(9)
O13 Cu2 O9 C5 177.32(16)
O16 Cu2 O12 C6 178.47(16)
O9 Cu2 O12 C6 -6.33(16)
O13 Cu2 O12 C6 -84.4(8)
O12 Cu2 O13 C7 -106.5(8)
O16 Cu2 O13 C7 -8.81(16)
O9 Cu2 O13 C7 175.85(16)
O12 Cu2 O16 C8 -178.91(16)
O9 Cu2 O16 C8 78.2(9)
O13 Cu2 O16 C8 6.93(16)
Cu1 O1 C1 O2 -176.5(2)
Cu1 O1 C1 C2 4.3(3)
Cu1 O4 C2 O3 177.4(2)
Cu1 O4 C2 C1 -3.3(3)
O2 C1 C2 O3 -0.5(4)
O1 C1 C2 O3 178.7(2)
O2 C1 C2 O4 -179.9(2)
O1 C1 C2 O4 -0.7(3)
Cu1 O5 C3 O6 -173.4(2)
Cu1 O5 C3 C4 7.5(2)
Cu1 O8 C4 O7 177.8(2)
Cu1 O8 C4 C3 -3.5(2)
O6 C3 C4 O7 -3.1(4)
O5 C3 C4 O7 176.1(2)
O6 C3 C4 O8 178.0(2)
O5 C3 C4 O8 -2.8(3)
Cu2 O9 C5 O10 179.5(2)
Cu2 O9 C5 C6 0.3(3)
Cu2 O12 C6 O11 -173.4(2)
Cu2 O12 C6 C5 7.9(3)
O10 C5 C6 O11 -3.8(4)
O9 C5 C6 O11 175.5(2)
O10 C5 C6 O12 175.0(2)
O9 C5 C6 O12 -5.7(3)
Cu2 O13 C7 O14 -172.8(2)
Cu2 O13 C7 C8 8.7(2)
Cu2 O16 C8 O15 176.5(2)
Cu2 O16 C8 C7 -4.0(2)
O14 C7 C8 O15 -2.4(4)
O13 C7 C8 O15 176.2(2)
O14 C7 C8 O16 178.1(2)
O13 C7 C8 O16 -3.3(3)
